data_2016442
loop_
_publ_author_name
'Zhang, Lei'
'Xie, Han-Yuan'
'Shi, Wen-Juan'

_publ_section_title
;A twofold parallel interpenetration network from the assembly of a flexible
 spacer and CuI:
 poly[\m-iodido-\m-4,4'-(methylenedithio)dipyridine-\k^2^<i>N</i>:<i>N</i>'-copper(I)]
;
_journal_coeditor_code LN3073
_journal_issue 2
_journal_name_full 'Acta Crystallographica Section C'
_journal_page_first m76
_journal_page_last m78
_journal_paper_doi 10.1107/S0108270107064669
_journal_volume 64
_journal_year 2008
_chemical_formula_iupac '[Cu I (C11 H10 N2 S2)]'
_chemical_formula_moiety 'C11 H10 Cu I N2 S2'
_chemical_formula_sum 'C11 H10 Cu I N2 S2'
_chemical_formula_weight 424.77
_chemical_melting_point 482
_chemical_name_systematic
;
poly[\m-4,4'-(methylenedithio)dipyridine-\k^2^<i>N</i>:<i>N</i>'-
\m-iodido-copper(I)]
;
_space_group_IT_number 15
_symmetry_cell_setting monoclinic
_symmetry_space_group_name_Hall '-C 2yc'
_symmetry_space_group_name_H-M 'C 1 2/c 1'
_atom_sites_solution_hydrogens geom
_atom_sites_solution_primary direct
_atom_sites_solution_secondary difmap
_audit_creation_method SHELXL-97
_cell_angle_alpha 90.00
_cell_angle_beta 93.6730(10)
_cell_angle_gamma 90.00
_cell_formula_units_Z 8
_cell_length_a 13.6695(9)
_cell_length_b 11.5996(8)
_cell_length_c 17.1524(12)
_cell_measurement_reflns_used 4353
_cell_measurement_temperature 295(2)
_cell_measurement_theta_max 27.53
_cell_measurement_theta_min 2.55
_cell_volume 2714.1(3)
_computing_cell_refinement 'SAINT (Bruker, 2002)'
_computing_data_collection 'SMART (Bruker, 2002)'
_computing_data_reduction 'SAINT (Bruker, 2002)'
_computing_molecular_graphics 'SHELXTL (Bruker, 2002)'
_computing_publication_material 'SHELXTL (Bruker, 2002)'
_computing_structure_refinement 'SHELXL7 (Sheldrick, 1997)'
_computing_structure_solution 'SHELXS97 (Sheldrick, 1997)'
_diffrn_ambient_temperature 295(2)
_diffrn_measured_fraction_theta_full 0.974
_diffrn_measured_fraction_theta_max 0.974
_diffrn_measurement_device_type 'Bruker APEX area-detector'
_diffrn_measurement_method '\f and \w scans'
_diffrn_radiation_monochromator graphite
_diffrn_radiation_source 'fine-focus sealed tube'
_diffrn_radiation_type MoK\a
_diffrn_radiation_wavelength 0.71073
_diffrn_reflns_av_R_equivalents 0.0178
_diffrn_reflns_av_sigmaI/netI 0.0214
_diffrn_reflns_limit_h_max 16
_diffrn_reflns_limit_h_min -16
_diffrn_reflns_limit_k_max 14
_diffrn_reflns_limit_k_min -12
_diffrn_reflns_limit_l_max 16
_diffrn_reflns_limit_l_min -20
_diffrn_reflns_number 7375
_diffrn_reflns_theta_full 26.00
_diffrn_reflns_theta_max 26.00
_diffrn_reflns_theta_min 2.30
_diffrn_standards_decay_% 0
_diffrn_standards_interval_count 0
_diffrn_standards_interval_time 0
_diffrn_standards_number 0
_exptl_absorpt_coefficient_mu 4.170
_exptl_absorpt_correction_T_max 0.4893
_exptl_absorpt_correction_T_min 0.3314
_exptl_absorpt_correction_type multi-scan
_exptl_absorpt_process_details '(SADABS; Sheldrick, 1996)'
_exptl_crystal_colour yellow
_exptl_crystal_density_diffrn 2.079
_exptl_crystal_density_method 'not measured'
_exptl_crystal_description block
_exptl_crystal_F_000 1632
_exptl_crystal_size_max 0.34
_exptl_crystal_size_mid 0.24
_exptl_crystal_size_min 0.20
_refine_diff_density_max 0.381
_refine_diff_density_min -0.352
_refine_ls_extinction_method none
_refine_ls_goodness_of_fit_ref 1.025
_refine_ls_hydrogen_treatment constr
_refine_ls_matrix_type full
_refine_ls_number_parameters 154
_refine_ls_number_reflns 2594
_refine_ls_number_restraints 0
_refine_ls_restrained_S_all 1.025
_refine_ls_R_factor_all 0.0259
_refine_ls_R_factor_gt 0.0229
_refine_ls_shift/su_max 0.002
_refine_ls_shift/su_mean 0.000
_refine_ls_structure_factor_coef Fsqd
_refine_ls_weighting_details 'calc w=1/[\s^2^(Fo^2^)+(0.0289P)^2^+2.4421P] where P=(Fo^2^+2Fc^2^)/3'
_refine_ls_weighting_scheme calc
_refine_ls_wR_factor_gt 0.0549
_refine_ls_wR_factor_ref 0.0563
_reflns_number_gt 2362
_reflns_number_total 2594
_reflns_threshold_expression 'I > 2\s(I)'
_cod_data_source_file ln3073.cif
_cod_data_source_block I
_cod_depositor_comments
;
The following automatic conversions were performed:
'_exptl_absorpt_correction_type' value 'Multi-scan' changed to
'multi-scan' according to
'/home/saulius/struct/CIF-dictionaries/cif_core.dic' dictionary named
'cif_core.dic' version 2.4.1 from 2010-06-29.

Automatic conversion script
Id: cif_fix_enum 1527 2010-12-29 10:47:43Z saulius 

The following automatic conversions were performed:

'_exptl_absorpt_correction_type' value 'Multi-scan' changed to
'multi-scan' according to
/home/saulius/struct/CIF-dictionaries/cif_core.dic dictionary named
'cif_core.dic' version 2.4.1 from 2010-06-29.

Automatic conversion script
Id: cif_fix_values 1715 2011-07-08 13:25:40Z adriana 
;
_cod_original_sg_symbol_Hall -C2yc
_cod_original_sg_symbol_H-M 'C 2/c'
_cod_database_code 2016442
_cod_database_fobs_code 2016442

loop_
_symmetry_equiv_pos_as_xyz
'x, y, z'
'-x, y, -z+1/2'
'x+1/2, y+1/2, z'
'-x+1/2, y+1/2, -z+1/2'
'-x, -y, -z'
'x, -y, z-1/2'
'-x+1/2, -y+1/2, -z'
'x+1/2, -y+1/2, z-1/2'

loop_
_atom_site_type_symbol
_atom_site_label
_atom_site_fract_x
_atom_site_fract_y
_atom_site_fract_z
_atom_site_U_iso_or_equiv
_atom_site_adp_type
_atom_site_calc_flag
_atom_site_refinement_flags
_atom_site_occupancy
I I1 1.148788(12) 0.444480(16) 0.447736(11) 0.04126(8) Uani d . 1
Cu Cu1 0.96090(3) 0.53429(3) 0.42665(3) 0.04816(11) Uani d . 1
S S1 0.78569(6) 0.06493(7) 0.25605(5) 0.0484(2) Uani d . 1
S S2 0.93412(6) 0.07621(7) 0.12943(6) 0.0531(2) Uani d . 1
C C1 0.89439(18) 0.3846(2) 0.29536(18) 0.0377(6) Uani d . 1
H H1 0.9160 0.4464 0.2665 0.045 Uiso calc R 1
C C2 0.86239(19) 0.2875(2) 0.25519(17) 0.0379(6) Uani d . 1
H H2 0.8626 0.2845 0.2010 0.045 Uiso calc R 1
C C3 0.82977(17) 0.1943(2) 0.29706(17) 0.0341(6) Uani d . 1
C C4 0.83090(19) 0.2054(2) 0.37750(17) 0.0381(6) Uani d . 1
H H4 0.8091 0.1452 0.4077 0.046 Uiso calc R 1
C C5 0.8642(2) 0.3052(2) 0.41235(18) 0.0399(6) Uani d . 1
H H5 0.8646 0.3107 0.4665 0.048 Uiso calc R 1
C C6 0.8086(2) 0.0805(3) 0.15416(19) 0.0459(7) Uani d . 1
H H6A 0.7734 0.0198 0.1253 0.055 Uiso calc R 1
H H6B 0.7808 0.1533 0.1360 0.055 Uiso calc R 1
C C7 0.9626(2) -0.0709(2) 0.12739(19) 0.0422(7) Uani d . 1
C C8 1.0475(2) -0.1013(3) 0.0923(2) 0.0517(8) Uani d . 1
H H8 1.0879 -0.0444 0.0736 0.062 Uiso calc R 1
C C9 1.0720(2) -0.2148(3) 0.0852(2) 0.0511(8) Uani d . 1
H H9 1.1296 -0.2325 0.0618 0.061 Uiso calc R 1
C C10 0.9377(2) -0.2721(3) 0.1465(2) 0.0501(8) Uani d . 1
H H10 0.8998 -0.3305 0.1663 0.060 Uiso calc R 1
C C11 0.9081(2) -0.1599(3) 0.1567(2) 0.0500(8) Uani d . 1
H H11 0.8522 -0.1440 0.1829 0.060 Uiso calc R 1
N N1 0.89648(15) 0.39579(19) 0.37225(14) 0.0360(5) Uani d . 1
N N2 1.01744(16) -0.3027(2) 0.11012(15) 0.0434(6) Uani d . 1

loop_
_atom_site_aniso_label
_atom_site_aniso_U_11
_atom_site_aniso_U_22
_atom_site_aniso_U_33
_atom_site_aniso_U_12
_atom_site_aniso_U_13
_atom_site_aniso_U_23
I1 0.03957(11) 0.04239(13) 0.04286(14) -0.00011(7) 0.01071(8) -0.00298(8)
Cu1 0.0491(2) 0.0368(2) 0.0592(3) -0.01039(15) 0.00835(18) -0.00788(17)
S1 0.0522(4) 0.0413(4) 0.0532(5) -0.0126(3) 0.0148(4) -0.0158(3)
S2 0.0518(4) 0.0364(4) 0.0737(6) -0.0043(3) 0.0240(4) -0.0107(4)
C1 0.0347(13) 0.0323(14) 0.0469(19) 0.0014(11) 0.0094(12) 0.0027(12)
C2 0.0433(14) 0.0374(15) 0.0335(16) 0.0018(12) 0.0069(12) -0.0019(12)
C3 0.0286(12) 0.0306(14) 0.0436(17) 0.0027(10) 0.0061(11) -0.0058(11)
C4 0.0409(14) 0.0333(14) 0.0411(17) -0.0027(11) 0.0098(12) 0.0027(12)
C5 0.0448(14) 0.0400(16) 0.0348(16) -0.0032(12) 0.0028(12) -0.0021(12)
C6 0.0409(15) 0.0486(17) 0.0480(19) 0.0017(13) 0.0000(13) -0.0174(14)
C7 0.0416(15) 0.0378(15) 0.0484(19) -0.0040(12) 0.0120(13) -0.0106(13)
C8 0.0476(16) 0.0417(17) 0.069(2) -0.0104(13) 0.0260(16) -0.0115(15)
C9 0.0395(15) 0.0447(18) 0.071(2) -0.0051(13) 0.0205(15) -0.0103(16)
C10 0.0538(17) 0.0436(17) 0.055(2) -0.0106(14) 0.0212(15) -0.0034(15)
C11 0.0471(16) 0.0440(18) 0.061(2) -0.0053(13) 0.0238(15) -0.0135(15)
N1 0.0317(11) 0.0320(12) 0.0443(15) -0.0020(9) 0.0029(10) -0.0038(10)
N2 0.0432(13) 0.0391(13) 0.0487(16) 0.0010(10) 0.0088(11) -0.0048(11)

loop_
_atom_type_symbol
_atom_type_description
_atom_type_scat_dispersion_real
_atom_type_scat_dispersion_imag
_atom_type_scat_source
C C 0.0033 0.0016 'International Tables Vol C Tables 4.2.6.8 and 6.1.1.4'
H H 0.0000 0.0000 'International Tables Vol C Tables 4.2.6.8 and 6.1.1.4'
N N 0.0061 0.0033 'International Tables Vol C Tables 4.2.6.8 and 6.1.1.4'
S S 0.1246 0.1234 'International Tables Vol C Tables 4.2.6.8 and 6.1.1.4'
Cu Cu 0.3201 1.2651 'International Tables Vol C Tables 4.2.6.8 and 6.1.1.4'
I I -0.4742 1.8119 'International Tables Vol C Tables 4.2.6.8 and 6.1.1.4'

loop_
_geom_angle_atom_site_label_1
_geom_angle_atom_site_label_2
_geom_angle_atom_site_label_3
_geom_angle_site_symmetry_1
_geom_angle_site_symmetry_3
_geom_angle
_geom_angle_publ_flag
I1 Cu1 I1 . 5_766 118.990(17) yes
N1 Cu1 I1 . . 97.67(6) yes
N1 Cu1 I1 . 5_766 101.03(7) yes
N1 Cu1 N2 . 2_765 131.66(10) yes
N2 Cu1 I1 2_765 . 103.84(7) yes
N2 Cu1 I1 2_765 5_766 105.21(7) yes
I1 Cu1 Cu1 . 5_766 58.433(14) ?
N1 Cu1 Cu1 . 5_766 108.61(7) ?
Cu1 I1 Cu1 . 5_766 61.010(17) yes
C3 S1 C6 . . 103.13(14) ?
C7 S2 C6 . . 104.41(14) ?
N1 C1 C2 . . 124.4(3) ?
N1 C1 H1 . . 117.8 ?
C2 C1 H1 . . 117.8 ?
C1 C2 C3 . . 118.7(3) ?
C1 C2 H2 . . 120.6 ?
C3 C2 H2 . . 120.6 ?
C4 C3 C2 . . 117.4(2) ?
C4 C3 S1 . . 117.5(2) ?
C2 C3 S1 . . 125.1(2) ?
C5 C4 C3 . . 119.8(3) ?
C5 C4 H4 . . 120.1 ?
C3 C4 H4 . . 120.1 ?
N1 C5 C4 . . 123.3(3) ?
N1 C5 H5 . . 118.4 ?
C4 C5 H5 . . 118.4 ?
S2 C6 S1 . . 117.02(17) ?
S2 C6 H6A . . 108.0 ?
S1 C6 H6A . . 108.0 ?
S2 C6 H6B . . 108.0 ?
S1 C6 H6B . . 108.0 ?
H6A C6 H6B . . 107.3 ?
C11 C7 C8 . . 116.8(3) ?
C11 C7 S2 . . 126.4(2) ?
C8 C7 S2 . . 116.7(2) ?
C9 C8 C7 . . 120.0(3) ?
C9 C8 H8 . . 120.0 ?
C7 C8 H8 . . 120.0 ?
N2 C9 C8 . . 123.9(3) ?
N2 C9 H9 . . 118.1 ?
C8 C9 H9 . . 118.1 ?
N2 C10 C11 . . 124.3(3) ?
N2 C10 H10 . . 117.8 ?
C11 C10 H10 . . 117.8 ?
C10 C11 C7 . . 119.3(3) ?
C10 C11 H11 . . 120.3 ?
C7 C11 H11 . . 120.3 ?
C1 N1 C5 . . 116.4(2) ?
C1 N1 Cu1 . . 121.13(18) ?
C5 N1 Cu1 . . 122.0(2) ?
C10 N2 C9 . . 115.5(3) ?
C10 N2 Cu1 . 2_745 122.2(2) ?
C9 N2 Cu1 . 2_745 120.9(2) ?

loop_
_geom_bond_atom_site_label_1
_geom_bond_atom_site_label_2
_geom_bond_site_symmetry_2
_geom_bond_distance
_geom_bond_publ_flag
Cu1 N1 . 2.030(2) yes
Cu1 N2 2_765 2.021(2) yes
Cu1 I1 . 2.7737(5) yes
Cu1 I1 5_766 2.7138(5) yes
Cu1 Cu1 5_766 2.7860(9) yes
S1 C3 . 1.748(3) ?
S1 C6 . 1.804(3) ?
S2 C7 . 1.751(3) ?
S2 C6 . 1.794(3) ?
C1 N1 . 1.324(4) ?
C1 C2 . 1.376(4) ?
C1 H1 . 0.9300 ?
C2 C3 . 1.388(4) ?
C2 H2 . 0.9300 ?
C3 C4 . 1.385(4) ?
C4 C5 . 1.368(4) ?
C4 H4 . 0.9300 ?
C5 N1 . 1.346(4) ?
C5 H5 . 0.9300 ?
C6 H6A . 0.9700 ?
C6 H6B . 0.9700 ?
C7 C11 . 1.386(4) ?
C7 C8 . 1.388(4) ?
C8 C9 . 1.366(4) ?
C8 H8 . 0.9300 ?
C9 N2 . 1.349(4) ?
C9 H9 . 0.9300 ?
C10 N2 . 1.338(4) ?
C10 C11 . 1.378(4) ?
C10 H10 . 0.9300 ?
C11 H11 . 0.9300 ?

loop_
_geom_hbond_atom_site_label_D
_geom_hbond_atom_site_label_H
_geom_hbond_atom_site_label_A
_geom_hbond_site_symmetry_A
_geom_hbond_distance_DH
_geom_hbond_distance_HA
_geom_hbond_distance_DA
_geom_hbond_angle_DHA
C2 H2 I1 2_755 0.93 3.15 3.922(3) 142

loop_
_geom_torsion_atom_site_label_1
_geom_torsion_atom_site_label_2
_geom_torsion_atom_site_label_3
_geom_torsion_atom_site_label_4
_geom_torsion_site_symmetry_1
_geom_torsion_site_symmetry_4
_geom_torsion
N2 Cu1 I1 Cu1 2_765 5_766 116.44(8)
N1 Cu1 I1 Cu1 . 5_766 -107.17(7)
I1 Cu1 I1 Cu1 5_766 5_766 0.0
N1 C1 C2 C3 . . 0.0(4)
C1 C2 C3 C4 . . 0.4(4)
C1 C2 C3 S1 . . 179.42(19)
C6 S1 C3 C4 . . -174.3(2)
C6 S1 C3 C2 . . 6.8(3)
C2 C3 C4 C5 . . -0.6(4)
S1 C3 C4 C5 . . -179.6(2)
C3 C4 C5 N1 . . 0.3(4)
C7 S2 C6 S1 . . 80.8(2)
C3 S1 C6 S2 . . 70.2(2)
C6 S2 C7 C11 . . -13.9(3)
C6 S2 C7 C8 . . 165.5(3)
C11 C7 C8 C9 . . 2.6(5)
S2 C7 C8 C9 . . -176.9(3)
C7 C8 C9 N2 . . 0.5(6)
N2 C10 C11 C7 . . 0.5(5)
C8 C7 C11 C10 . . -3.0(5)
S2 C7 C11 C10 . . 176.3(3)
C2 C1 N1 C5 . . -0.4(4)
C2 C1 N1 Cu1 . . 172.2(2)
C4 C5 N1 C1 . . 0.2(4)
C4 C5 N1 Cu1 . . -172.3(2)
N2 Cu1 N1 C1 2_765 . 27.3(2)
I1 Cu1 N1 C1 5_766 . 149.40(19)
I1 Cu1 N1 C1 . . -88.96(19)
Cu1 Cu1 N1 C1 5_766 . -148.16(18)
N2 Cu1 N1 C5 2_765 . -160.53(19)
I1 Cu1 N1 C5 5_766 . -38.4(2)
I1 Cu1 N1 C5 . . 83.2(2)
Cu1 Cu1 N1 C5 5_766 . 24.0(2)
C11 C10 N2 C9 . . 2.4(5)
C11 C10 N2 Cu1 . 2_745 -164.4(3)
C8 C9 N2 C10 . . -2.9(5)
C8 C9 N2 Cu1 . 2_745 164.1(3)
